data_4087942
loop_
_publ_author_name
'Zhang, Lujun'
'Yu, Wenfei'
'Liu, Changchun'
'Xu, Youzhi'
'Duan, Zheng'
'Mathey, Francois'

_publ_section_title
;
 The Chemistry of ortho-(Diarylphosphino)aryl Isocyanides
;
_journal_issue 24
_journal_name_full Organometallics
_journal_page_first 5697
_journal_paper_doi 10.1021/acs.organomet.5b00746
_journal_volume 34
_journal_year 2015
_chemical_formula_moiety 'C37 H30 Cl N2 P2 Pd, C H Cl3, Cl'
_chemical_formula_sum 'C38 H31 Cl5 N2 P2 Pd'
_chemical_formula_weight 861.24
_space_group_crystal_system monoclinic
_space_group_IT_number 14
_space_group_name_Hall '-P 2yn'
_space_group_name_H-M_alt 'P 1 21/n 1'
_atom_sites_solution_hydrogens mixed
_atom_sites_solution_primary heavy
_audit_creation_date 2015-05-06
_audit_creation_method
;
Olex2 1.2
(compiled 2015.01.26 svn.r3150 for OlexSys, GUI svn.r4998)
;
_cell_angle_alpha 90
_cell_angle_beta 103.1612(18)
_cell_angle_gamma 90
_cell_formula_units_Z 4
_cell_length_a 10.7584(2)
_cell_length_b 16.6336(3)
_cell_length_c 21.6767(3)
_cell_measurement_reflns_used 4614
_cell_measurement_temperature 291(2)
_cell_measurement_theta_max 68.9560
_cell_measurement_theta_min 3.3520
_cell_volume 3777.18(11)
_computing_cell_refinement
;
CrysAlisPro, Agilent Technologies,
Version 1.171.36.32 (release 02-08-2013 CrysAlis171 .NET)
(compiled Aug  2 2013,16:46:58)
;
_computing_data_collection
;
CrysAlisPro, Agilent Technologies,
Version 1.171.36.32 (release 02-08-2013 CrysAlis171 .NET)
(compiled Aug  2 2013,16:46:58)
;
_computing_data_reduction
;
CrysAlisPro, Agilent Technologies,
Version 1.171.36.32 (release 02-08-2013 CrysAlis171 .NET)
(compiled Aug  2 2013,16:46:58)
;
_computing_molecular_graphics 'Olex2 (Dolomanov et al., 2009)'
_computing_publication_material 'Olex2 (Dolomanov et al., 2009)'
_computing_structure_refinement 'ShelXL (Sheldrick, 2008)'
_computing_structure_solution 'ShelXS (Sheldrick, 2008)'
_diffrn_ambient_temperature 291.15
_diffrn_detector_area_resol_mean 16.2312
_diffrn_measured_fraction_theta_full 0.996
_diffrn_measured_fraction_theta_max 0.996
_diffrn_measurement_details
;
#__ type_ start__ end____ width___ exp.time_
  1 omega   -3.00   30.00   1.0000   16.0000
omega____ theta____ kappa____ phi______ frames
    -      -36.5984   57.0000  -30.0000 33

#__ type_ start__ end____ width___ exp.time_
  2 omega  -98.00  -61.00   1.0000   16.0000
omega____ theta____ kappa____ phi______ frames
    -      -36.5984 -153.0000  117.0000 37

#__ type_ start__ end____ width___ exp.time_
  3 omega  -57.00  -32.00   1.0000   16.0000
omega____ theta____ kappa____ phi______ frames
    -      -36.5984  178.0000  -60.0000 25

#__ type_ start__ end____ width___ exp.time_
  4 omega -106.00   -7.00   1.0000   16.0000
omega____ theta____ kappa____ phi______ frames
    -      -36.5984  -77.0000  -60.0000 99

#__ type_ start__ end____ width___ exp.time_
  5 omega  -49.00   17.00   1.0000   16.0000
omega____ theta____ kappa____ phi______ frames
    -      -36.5984   37.0000  120.0000 66

#__ type_ start__ end____ width___ exp.time_
  6 omega -113.00  -77.00   1.0000   16.0000
omega____ theta____ kappa____ phi______ frames
    -      -36.5984  178.0000  -60.0000 36

#__ type_ start__ end____ width___ exp.time_
  7 omega   19.00   68.00   1.0000   16.0000
omega____ theta____ kappa____ phi______ frames
    -       36.5984  -99.0000  -90.0000 49

#__ type_ start__ end____ width___ exp.time_
  8 omega   33.00   90.00   1.0000   50.0000
omega____ theta____ kappa____ phi______ frames
    -      105.5695  -30.0000   60.0000 57

#__ type_ start__ end____ width___ exp.time_
  9 omega   35.00  103.00   1.0000   50.0000
omega____ theta____ kappa____ phi______ frames
    -      105.5695  -94.0000  -90.0000 68

#__ type_ start__ end____ width___ exp.time_
 10 omega   33.00   96.00   1.0000   50.0000
omega____ theta____ kappa____ phi______ frames
    -      105.5695 -111.0000   90.0000 63

#__ type_ start__ end____ width___ exp.time_
 11 omega   52.00   86.00   1.0000   50.0000
omega____ theta____ kappa____ phi______ frames
    -      105.5695  -30.0000  -60.0000 34

#__ type_ start__ end____ width___ exp.time_
 12 omega  130.00  164.00   1.0000   50.0000
omega____ theta____ kappa____ phi______ frames
    -      105.5695  111.0000    0.0000 34

#__ type_ start__ end____ width___ exp.time_
 13 omega   35.00   94.00   1.0000   50.0000
omega____ theta____ kappa____ phi______ frames
    -      105.5695  -45.0000 -120.0000 59

#__ type_ start__ end____ width___ exp.time_
 14 omega   58.00   85.00   1.0000   50.0000
omega____ theta____ kappa____ phi______ frames
    -      105.5695  -30.0000   90.0000 27

#__ type_ start__ end____ width___ exp.time_
 15 omega   80.00  108.00   1.0000   50.0000
omega____ theta____ kappa____ phi______ frames
    -      105.5695  -94.0000  -60.0000 28

#__ type_ start__ end____ width___ exp.time_
 16 omega   89.00  168.00   1.0000   50.0000
omega____ theta____ kappa____ phi______ frames
    -      105.5695   61.0000 -150.0000 79

#__ type_ start__ end____ width___ exp.time_
 17 omega   76.00  175.00   1.0000   50.0000
omega____ theta____ kappa____ phi______ frames
    -      105.5695   77.0000  -30.0000 99
;
_diffrn_measurement_device_type 'Xcalibur, Eos, Gemini'
_diffrn_measurement_method '\w scans'
_diffrn_orient_matrix_UB_11 0.0473159000
_diffrn_orient_matrix_UB_12 -0.0679888000
_diffrn_orient_matrix_UB_13 0.0478336000
_diffrn_orient_matrix_UB_21 0.0721881000
_diffrn_orient_matrix_UB_22 0.0619153000
_diffrn_orient_matrix_UB_23 0.0477967000
_diffrn_orient_matrix_UB_31 -0.1192101000
_diffrn_orient_matrix_UB_32 0.0106050000
_diffrn_orient_matrix_UB_33 0.0274064000
_diffrn_radiation_monochromator graphite
_diffrn_radiation_type CuK\a
_diffrn_radiation_wavelength 1.54184
_diffrn_reflns_av_R_equivalents 0.0270
_diffrn_reflns_av_unetI/netI 0.0404
_diffrn_reflns_Laue_measured_fraction_full 0.996
_diffrn_reflns_Laue_measured_fraction_max 0.996
_diffrn_reflns_limit_h_max 10
_diffrn_reflns_limit_h_min -12
_diffrn_reflns_limit_k_max 19
_diffrn_reflns_limit_k_min -17
_diffrn_reflns_limit_l_max 25
_diffrn_reflns_limit_l_min -20
_diffrn_reflns_number 14061
_diffrn_reflns_point_group_measured_fraction_full 0.996
_diffrn_reflns_point_group_measured_fraction_max 0.996
_diffrn_reflns_theta_full 67.086
_diffrn_reflns_theta_max 67.086
_diffrn_reflns_theta_min 3.383
_diffrn_source 'Enhance (Cu) X-ray Source'
_exptl_absorpt_coefficient_mu 8.254
_exptl_absorpt_correction_T_max 1.00000
_exptl_absorpt_correction_T_min 0.67370
_exptl_absorpt_correction_type multi-scan
_exptl_absorpt_process_details
;
CrysAlisPro, Agilent Technologies,
Version 1.171.36.32 (release 02-08-2013 CrysAlis171 .NET)
(compiled Aug  2 2013,16:46:58)
Empirical absorption correction using spherical harmonics,
 implemented in SCALE3 ABSPACK scaling algorithm.
;
_exptl_crystal_colour
;
;
_exptl_crystal_density_diffrn 1.514
_exptl_crystal_description
;
;
_exptl_crystal_F_000 1736
_exptl_crystal_size_max 0.17
_exptl_crystal_size_mid 0.17
_exptl_crystal_size_min 0.1
_refine_diff_density_max 1.405
_refine_diff_density_min -0.868
_refine_diff_density_rms 0.089
_refine_ls_extinction_method none
_refine_ls_goodness_of_fit_ref 1.016
_refine_ls_hydrogen_treatment mixed
_refine_ls_matrix_type full
_refine_ls_number_parameters 441
_refine_ls_number_reflns 6719
_refine_ls_number_restraints 1
_refine_ls_restrained_S_all 1.016
_refine_ls_R_factor_all 0.0622
_refine_ls_R_factor_gt 0.0472
_refine_ls_shift/su_max 0.001
_refine_ls_shift/su_mean 0.000
_refine_ls_structure_factor_coef Fsqd
_refine_ls_weighting_details 'w=1/[\s^2^(Fo^2^)+(0.1000P)^2^] where P=(Fo^2^+2Fc^2^)/3'
_refine_ls_weighting_scheme calc
_refine_ls_wR_factor_gt 0.1333
_refine_ls_wR_factor_ref 0.1467
_reflns_Friedel_coverage 0.000
_reflns_number_gt 5335
_reflns_number_total 6719
_reflns_threshold_expression 'I > 2\s(I)'
_cod_data_source_file om5b00746_si_005.cif
_cod_data_source_block 20150598
_cod_original_cell_volume 3777.18(12)
_cod_database_code 4087942
_chemical_oxdiff_formula C20H20N4O4Cl1Pd1P1
_shelx_space_group_comment
;
The symmetry employed for this shelxl refinement is uniquely defined
by the following loop, which should always be used as a source of
symmetry information in preference to the above space-group names.
They are only intended as comments.
;
_shelx_estimated_absorpt_t_max 0.492
_shelx_estimated_absorpt_t_min 0.334
_reflns_odcompleteness_completeness 99.94
_reflns_odcompleteness_iscentric 1
_reflns_odcompleteness_theta 64.99
_olex2_refinement_description
;
1. Fixed Uiso
 At 1.2 times of:
  All C(H) groups
2. Restrained distances
 N2-H2A
 0.82 with sigma of 0.02
3.a Ternary CH refined with riding coordinates:
 C38(H38)
3.b Aromatic/amide H refined with riding coordinates:
 C2(H2), C3(H3), C4(H4), C5(H5), C6(H6), C8(H8), C9(H9), C10(H10), C11(H11),
 C12(H12), C14(H14), C15(H15), C16(H16), C17(H17), C21(H21), C22(H22), C23(H23),
  C24(H24), C27(H27), C28(H28), C29(H29), C30(H30), C31(H31), C33(H33),
 C34(H34), C35(H35), C36(H36), C37(H37)
;
_shelx_shelxl_version_number 2014/7
_olex2_submission_special_instructions 'No special instructions were received'

loop_
_space_group_symop_operation_xyz
'x, y, z'
'-x+1/2, y+1/2, -z+1/2'
'-x, -y, -z'
'x-1/2, -y-1/2, z-1/2'

loop_
_atom_site_label
_atom_site_type_symbol
_atom_site_fract_x
_atom_site_fract_y
_atom_site_fract_z
_atom_site_U_iso_or_equiv
_atom_site_adp_type
_atom_site_occupancy
_atom_site_site_symmetry_order
_atom_site_calc_flag
_atom_site_refinement_flags_posn
C1 C -0.0816(4) 0.1442(3) 0.18745(19) 0.0432(9) Uani 1 1 d .
C2 C -0.0005(5) 0.0887(3) 0.1697(2) 0.0543(11) Uani 1 1 d .
H2 H 0.0865 0.0905 0.1878 0.065 Uiso 1 1 calc R
C3 C -0.0480(6) 0.0313(3) 0.1258(3) 0.0623(13) Uani 1 1 d .
H3 H 0.0071 -0.0055 0.1137 0.075 Uiso 1 1 calc R
C4 C -0.1770(6) 0.0274(3) 0.0992(3) 0.0651(14) Uani 1 1 d .
H4 H -0.2089 -0.0106 0.0682 0.078 Uiso 1 1 calc R
C5 C -0.2571(5) 0.0796(4) 0.1190(3) 0.0675(15) Uani 1 1 d .
H5 H -0.3446 0.0754 0.1028 0.081 Uiso 1 1 calc R
C6 C -0.2103(5) 0.1393(3) 0.1628(2) 0.0524(11) Uani 1 1 d .
H6 H -0.2656 0.1755 0.1753 0.063 Uiso 1 1 calc R
C7 C -0.1442(4) 0.2924(3) 0.2462(2) 0.0455(10) Uani 1 1 d .
C8 C -0.1928(5) 0.2987(3) 0.3001(2) 0.0555(12) Uani 1 1 d .
H8 H -0.1620 0.2656 0.3348 0.067 Uiso 1 1 calc R
C9 C -0.2877(6) 0.3545(4) 0.3019(3) 0.0692(15) Uani 1 1 d .
H9 H -0.3198 0.3592 0.3381 0.083 Uiso 1 1 calc R
C10 C -0.3341(5) 0.4025(4) 0.2510(3) 0.0648(14) Uani 1 1 d .
H10 H -0.3986 0.4393 0.2524 0.078 Uiso 1 1 calc R
C11 C -0.2862(5) 0.3969(4) 0.1982(3) 0.0647(14) Uani 1 1 d .
H11 H -0.3186 0.4295 0.1634 0.078 Uiso 1 1 calc R
C12 C -0.1896(5) 0.3428(3) 0.1960(2) 0.0563(12) Uani 1 1 d .
H12 H -0.1553 0.3405 0.1603 0.068 Uiso 1 1 calc R
C13 C 0.0995(4) 0.2774(3) 0.2139(2) 0.0460(10) Uani 1 1 d .
C14 C 0.1123(5) 0.2684(4) 0.1518(2) 0.0574(12) Uani 1 1 d .
H14 H 0.0613 0.2313 0.1255 0.069 Uiso 1 1 calc R
C15 C 0.1986(6) 0.3129(4) 0.1287(3) 0.0692(16) Uani 1 1 d .
H15 H 0.2049 0.3061 0.0869 0.083 Uiso 1 1 calc R
C16 C 0.2756(6) 0.3674(4) 0.1665(3) 0.0744(16) Uani 1 1 d .
H16 H 0.3339 0.3976 0.1505 0.089 Uiso 1 1 calc R
C17 C 0.2663(5) 0.3775(3) 0.2288(3) 0.0619(13) Uani 1 1 d .
H17 H 0.3187 0.4144 0.2546 0.074 Uiso 1 1 calc R
C18 C 0.1795(4) 0.3327(3) 0.2528(2) 0.0479(10) Uani 1 1 d .
C19 C 0.1251(4) 0.3046(3) 0.3559(2) 0.0441(10) Uani 1 1 d .
C20 C 0.0671(5) 0.3099(3) 0.4596(2) 0.0530(12) Uani 1 1 d .
C21 C -0.0164(5) 0.3541(4) 0.4867(3) 0.0668(15) Uani 1 1 d .
H21 H -0.0486 0.4029 0.4690 0.080 Uiso 1 1 calc R
C22 C -0.0509(6) 0.3255(5) 0.5396(3) 0.080(2) Uani 1 1 d .
H22 H -0.1065 0.3553 0.5577 0.096 Uiso 1 1 calc R
C23 C -0.0049(6) 0.2534(5) 0.5663(3) 0.0757(18) Uani 1 1 d .
H23 H -0.0312 0.2340 0.6014 0.091 Uiso 1 1 calc R
C24 C 0.0811(5) 0.2096(4) 0.5406(2) 0.0618(14) Uani 1 1 d .
H24 H 0.1141 0.1614 0.5592 0.074 Uiso 1 1 calc R
C25 C 0.1178(4) 0.2381(3) 0.4868(2) 0.0470(10) Uani 1 1 d .
C26 C 0.2644(5) 0.0910(3) 0.4934(2) 0.0546(12) Uani 1 1 d .
C27 C 0.1773(8) 0.0294(4) 0.4891(3) 0.087(2) Uani 1 1 d .
H27 H 0.0992 0.0328 0.4601 0.104 Uiso 1 1 calc R
C28 C 0.2051(10) -0.0381(5) 0.5280(4) 0.105(3) Uani 1 1 d .
H28 H 0.1463 -0.0796 0.5257 0.127 Uiso 1 1 calc R
C29 C 0.3250(9) -0.0414(5) 0.5707(4) 0.102(3) Uani 1 1 d .
H29 H 0.3453 -0.0855 0.5974 0.122 Uiso 1 1 calc R
C30 C 0.4098(8) 0.0176(5) 0.5735(4) 0.094(2) Uani 1 1 d .
H30 H 0.4892 0.0136 0.6013 0.113 Uiso 1 1 calc R
C31 C 0.3811(6) 0.0843(4) 0.5355(3) 0.0698(15) Uani 1 1 d .
H31 H 0.4409 0.1253 0.5382 0.084 Uiso 1 1 calc R
C32 C 0.3668(4) 0.2390(3) 0.4558(2) 0.0475(10) Uani 1 1 d .
C33 C 0.4507(6) 0.2160(4) 0.4189(3) 0.0775(18) Uani 1 1 d .
H33 H 0.4293 0.1737 0.3904 0.093 Uiso 1 1 calc R
C34 C 0.5649(7) 0.2552(5) 0.4241(4) 0.089(2) Uani 1 1 d .
H34 H 0.6217 0.2382 0.4003 0.107 Uiso 1 1 calc R
C35 C 0.5955(6) 0.3195(4) 0.4646(3) 0.0709(16) Uani 1 1 d .
H35 H 0.6730 0.3459 0.4681 0.085 Uiso 1 1 calc R
C36 C 0.5130(6) 0.3445(4) 0.4994(3) 0.0679(15) Uani 1 1 d .
H36 H 0.5338 0.3886 0.5262 0.082 Uiso 1 1 calc R
C37 C 0.3989(5) 0.3053(3) 0.4958(2) 0.0580(13) Uani 1 1 d .
H37 H 0.3430 0.3231 0.5199 0.070 Uiso 1 1 calc R
Cl1 Cl 0.04942(15) 0.05010(8) 0.33181(6) 0.0685(4) Uani 1 1 d .
N1 N 0.1692(4) 0.3504(3) 0.31534(19) 0.0521(9) Uani 1 1 d .
N2 N 0.1043(4) 0.3434(3) 0.4062(2) 0.0540(10) Uani 1 1 d D
P1 P -0.01602(10) 0.22115(7) 0.24570(5) 0.0414(2) Uani 1 1 d .
P2 P 0.22004(11) 0.18167(7) 0.44709(5) 0.0435(3) Uani 1 1 d .
Pd1 Pd 0.09550(3) 0.18609(2) 0.34464(2) 0.04080(13) Uani 1 1 d .
C38 C 0.9383(6) 0.3986(4) 0.7303(3) 0.0712(15) Uani 1 1 d .
H38 H 0.8931 0.4042 0.6858 0.085 Uiso 1 1 calc R
Cl3 Cl 0.83027(17) 0.41746(14) 0.77790(8) 0.0957(6) Uani 1 1 d .
Cl4 Cl 0.9973(3) 0.30160(15) 0.74186(12) 0.1233(9) Uani 1 1 d .
Cl5 Cl 1.0589(3) 0.46957(19) 0.74639(14) 0.1388(11) Uani 1 1 d .
Cl2 Cl 0.77804(17) 0.48900(9) 0.59672(7) 0.0752(4) Uani 1 1 d .
H1 H 0.182(5) 0.403(4) 0.327(3) 0.060(16) Uiso 1 1 d .
H2A H 0.097(6) 0.3921(13) 0.407(3) 0.063(18) Uiso 1 1 d D

loop_
_atom_site_aniso_label
_atom_site_aniso_U_11
_atom_site_aniso_U_22
_atom_site_aniso_U_33
_atom_site_aniso_U_23
_atom_site_aniso_U_13
_atom_site_aniso_U_12
C1 0.047(2) 0.046(2) 0.0335(19) -0.0026(18) 0.0023(16) -0.0042(19)
C2 0.050(3) 0.060(3) 0.050(2) -0.002(2) 0.007(2) 0.001(2)
C3 0.078(4) 0.053(3) 0.059(3) -0.005(2) 0.021(3) 0.000(3)
C4 0.083(4) 0.052(3) 0.053(3) -0.011(2) 0.000(3) -0.012(3)
C5 0.060(3) 0.064(4) 0.067(3) -0.006(3) -0.012(3) -0.007(3)
C6 0.052(3) 0.053(3) 0.047(2) -0.003(2) 0.002(2) -0.002(2)
C7 0.043(2) 0.048(3) 0.042(2) -0.0053(19) 0.0022(18) 0.0006(19)
C8 0.063(3) 0.056(3) 0.049(2) 0.005(2) 0.016(2) 0.008(2)
C9 0.072(3) 0.076(4) 0.069(3) -0.001(3) 0.034(3) 0.014(3)
C10 0.057(3) 0.059(3) 0.076(3) -0.004(3) 0.011(3) 0.019(2)
C11 0.071(3) 0.055(3) 0.060(3) 0.006(2) 0.000(3) 0.013(3)
C12 0.057(3) 0.064(3) 0.044(2) -0.001(2) 0.005(2) 0.011(2)
C13 0.041(2) 0.050(3) 0.044(2) 0.001(2) 0.0039(18) 0.0036(19)
C14 0.056(3) 0.069(3) 0.048(2) -0.007(2) 0.013(2) -0.004(2)
C15 0.073(4) 0.081(4) 0.059(3) -0.004(3) 0.027(3) -0.010(3)
C16 0.076(4) 0.074(4) 0.080(4) -0.003(3) 0.033(3) -0.014(3)
C17 0.060(3) 0.055(3) 0.073(3) -0.007(3) 0.019(3) -0.013(2)
C18 0.048(2) 0.042(2) 0.050(2) -0.003(2) 0.0039(19) 0.0017(19)
C19 0.044(2) 0.045(2) 0.038(2) -0.0053(18) -0.0024(17) 0.0003(18)
C20 0.045(2) 0.064(3) 0.044(2) -0.012(2) -0.0020(19) 0.005(2)
C21 0.052(3) 0.080(4) 0.063(3) -0.023(3) 0.001(2) 0.013(3)
C22 0.052(3) 0.121(6) 0.069(4) -0.037(4) 0.019(3) 0.001(3)
C23 0.061(3) 0.111(6) 0.058(3) -0.020(3) 0.020(3) -0.013(4)
C24 0.052(3) 0.083(4) 0.050(3) -0.011(3) 0.013(2) -0.009(3)
C25 0.041(2) 0.057(3) 0.040(2) -0.008(2) 0.0038(17) -0.001(2)
C26 0.068(3) 0.051(3) 0.044(2) 0.004(2) 0.013(2) 0.003(2)
C27 0.101(5) 0.072(4) 0.074(4) 0.017(3) -0.007(4) -0.017(4)
C28 0.146(8) 0.066(5) 0.101(5) 0.023(4) 0.021(5) -0.016(5)
C29 0.130(7) 0.077(5) 0.092(5) 0.029(4) 0.011(5) 0.029(5)
C30 0.093(5) 0.091(5) 0.093(5) 0.033(4) 0.010(4) 0.021(4)
C31 0.065(3) 0.079(4) 0.060(3) 0.013(3) 0.003(3) 0.014(3)
C32 0.045(2) 0.055(3) 0.039(2) 0.001(2) 0.0031(18) 0.001(2)
C33 0.075(4) 0.078(4) 0.088(4) -0.035(4) 0.038(3) -0.013(3)
C34 0.075(4) 0.090(5) 0.116(6) -0.013(4) 0.051(4) -0.018(4)
C35 0.053(3) 0.076(4) 0.080(4) 0.013(3) 0.008(3) -0.015(3)
C36 0.078(4) 0.068(4) 0.055(3) -0.011(3) 0.009(3) -0.013(3)
C37 0.056(3) 0.065(3) 0.050(3) -0.010(2) 0.007(2) -0.002(2)
Cl1 0.0900(9) 0.0438(6) 0.0636(7) -0.0036(6) 0.0006(6) -0.0107(6)
N1 0.060(2) 0.043(2) 0.049(2) -0.0071(18) 0.0038(18) -0.0053(19)
N2 0.057(2) 0.050(2) 0.049(2) -0.0110(19) -0.0003(17) 0.006(2)
P1 0.0398(5) 0.0456(6) 0.0361(5) -0.0042(4) 0.0027(4) -0.0002(5)
P2 0.0428(6) 0.0485(6) 0.0367(5) -0.0022(4) 0.0040(4) 0.0018(5)
Pd1 0.04149(19) 0.0401(2) 0.03735(19) -0.00412(12) 0.00171(12) 0.00125(12)
C38 0.074(4) 0.076(4) 0.061(3) 0.001(3) 0.010(3) -0.008(3)
Cl3 0.0841(10) 0.1230(16) 0.0806(10) 0.0080(10) 0.0201(8) 0.0267(10)
Cl4 0.176(2) 0.0904(15) 0.1174(17) 0.0154(12) 0.0617(17) 0.0422(15)
Cl5 0.1235(18) 0.156(3) 0.144(2) -0.0410(18) 0.0453(16) -0.0659(18)
Cl2 0.0959(10) 0.0515(7) 0.0739(8) -0.0093(6) 0.0104(7) -0.0048(7)

loop_
_atom_type_symbol
_atom_type_description
_atom_type_scat_dispersion_real
_atom_type_scat_dispersion_imag
_atom_type_scat_source
C C 0.0181 0.0091 'International Tables Vol C Tables 4.2.6.8 and 6.1.1.4'
H H 0.0000 0.0000 'International Tables Vol C Tables 4.2.6.8 and 6.1.1.4'
Cl Cl 0.3639 0.7018 'International Tables Vol C Tables 4.2.6.8 and 6.1.1.4'
N N 0.0311 0.0180 'International Tables Vol C Tables 4.2.6.8 and 6.1.1.4'
P P 0.2955 0.4335 'International Tables Vol C Tables 4.2.6.8 and 6.1.1.4'
Pd Pd 0.1215 3.9337 'International Tables Vol C Tables 4.2.6.8 and 6.1.1.4'

loop_
_geom_angle_atom_site_label_1
_geom_angle_atom_site_label_2
_geom_angle_atom_site_label_3
_geom_angle
C2 C1 P1 119.5(3)
C6 C1 C2 119.8(4)
C6 C1 P1 120.6(4)
C1 C2 H2 119.9
C3 C2 C1 120.2(5)
C3 C2 H2 119.9
C2 C3 H3 119.8
C2 C3 C4 120.5(5)
C4 C3 H3 119.8
C3 C4 H4 120.4
C5 C4 C3 119.2(5)
C5 C4 H4 120.4
C4 C5 H5 119.5
C4 C5 C6 121.1(5)
C6 C5 H5 119.5
C1 C6 C5 119.2(5)
C1 C6 H6 120.4
C5 C6 H6 120.4
C8 C7 P1 119.0(4)
C12 C7 C8 119.2(5)
C12 C7 P1 121.8(4)
C7 C8 H8 120.2
C9 C8 C7 119.6(5)
C9 C8 H8 120.2
C8 C9 H9 119.8
C10 C9 C8 120.5(5)
C10 C9 H9 119.8
C9 C10 H10 120.0
C9 C10 C11 120.1(5)
C11 C10 H10 120.0
C10 C11 H11 119.8
C10 C11 C12 120.3(5)
C12 C11 H11 119.8
C7 C12 C11 120.3(5)
C7 C12 H12 119.9
C11 C12 H12 119.9
C14 C13 C18 118.0(5)
C14 C13 P1 122.6(4)
C18 C13 P1 119.3(4)
C13 C14 H14 119.3
C15 C14 C13 121.3(5)
C15 C14 H14 119.3
C14 C15 H15 119.7
C16 C15 C14 120.6(5)
C16 C15 H15 119.7
C15 C16 H16 120.1
C15 C16 C17 119.7(6)
C17 C16 H16 120.1
C16 C17 H17 119.8
C18 C17 C16 120.4(5)
C18 C17 H17 119.8
C13 C18 N1 122.7(4)
C17 C18 C13 120.0(5)
C17 C18 N1 117.1(4)
N1 C19 Pd1 123.7(3)
N2 C19 N1 114.6(4)
N2 C19 Pd1 121.7(4)
C21 C20 N2 117.8(5)
C25 C20 C21 120.3(5)
C25 C20 N2 121.8(4)
C20 C21 H21 120.2
C22 C21 C20 119.7(6)
C22 C21 H21 120.2
C21 C22 H22 119.5
C21 C22 C23 121.0(6)
C23 C22 H22 119.5
C22 C23 H23 120.0
C22 C23 C24 119.9(6)
C24 C23 H23 120.0
C23 C24 H24 120.1
C23 C24 C25 119.7(6)
C25 C24 H24 120.1
C20 C25 C24 119.3(5)
C20 C25 P2 117.9(4)
C24 C25 P2 122.7(4)
C27 C26 P2 119.5(4)
C31 C26 C27 119.2(6)
C31 C26 P2 121.2(5)
C26 C27 H27 119.7
C26 C27 C28 120.6(7)
C28 C27 H27 119.7
C27 C28 H28 121.1
C27 C28 C29 117.9(8)
C29 C28 H28 121.1
C28 C29 H29 119.5
C30 C29 C28 121.1(7)
C30 C29 H29 119.5
C29 C30 H30 119.7
C29 C30 C31 120.7(7)
C31 C30 H30 119.7
C26 C31 H31 119.7
C30 C31 C26 120.5(7)
C30 C31 H31 119.7
C33 C32 C37 118.3(5)
C33 C32 P2 117.3(4)
C37 C32 P2 124.4(4)
C32 C33 H33 119.7
C34 C33 C32 120.6(6)
C34 C33 H33 119.7
C33 C34 H34 119.9
C33 C34 C35 120.1(6)
C35 C34 H34 119.9
C34 C35 H35 119.9
C36 C35 C34 120.2(6)
C36 C35 H35 119.9
C35 C36 H36 119.6
C35 C36 C37 120.8(6)
C37 C36 H36 119.6
C32 C37 H37 120.0
C36 C37 C32 120.1(5)
C36 C37 H37 120.0
C18 N1 H1 115(4)
C19 N1 C18 129.2(4)
C19 N1 H1 115(4)
C19 N2 C20 127.5(5)
C19 N2 H2A 123(4)
C20 N2 H2A 109(4)
C1 P1 Pd1 120.59(15)
C7 P1 C1 106.7(2)
C7 P1 Pd1 113.45(15)
C13 P1 C1 106.8(2)
C13 P1 C7 104.6(2)
C13 P1 Pd1 103.30(14)
C25 P2 C26 106.3(2)
C25 P2 C32 106.6(2)
C25 P2 Pd1 99.10(14)
C26 P2 C32 105.4(2)
C26 P2 Pd1 125.31(18)
C32 P2 Pd1 112.44(15)
C19 Pd1 Cl1 176.80(14)
C19 Pd1 P1 84.13(13)
C19 Pd1 P2 82.73(13)
Cl1 Pd1 P2 98.34(5)
P1 Pd1 Cl1 94.84(5)
P1 Pd1 P2 166.81(5)
Cl3 C38 H38 108.4
Cl4 C38 H38 108.4
Cl4 C38 Cl3 110.6(4)
Cl4 C38 Cl5 112.0(4)
Cl5 C38 H38 108.4
Cl5 C38 Cl3 109.0(4)

loop_
_geom_bond_atom_site_label_1
_geom_bond_atom_site_label_2
_geom_bond_distance
C1 C2 1.383(7)
C1 C6 1.368(6)
C1 P1 1.824(4)
C2 H2 0.9300
C2 C3 1.362(7)
C3 H3 0.9300
C3 C4 1.378(8)
C4 H4 0.9300
C4 C5 1.360(9)
C5 H5 0.9300
C5 C6 1.387(7)
C6 H6 0.9300
C7 C8 1.389(7)
C7 C12 1.372(7)
C7 P1 1.820(5)
C8 H8 0.9300
C8 C9 1.387(8)
C9 H9 0.9300
C9 C10 1.361(8)
C10 H10 0.9300
C10 C11 1.363(8)
C11 H11 0.9300
C11 C12 1.384(7)
C12 H12 0.9300
C13 C14 1.393(7)
C13 C18 1.403(7)
C13 P1 1.813(5)
C14 H14 0.9300
C14 C15 1.369(8)
C15 H15 0.9300
C15 C16 1.367(9)
C16 H16 0.9300
C16 C17 1.387(9)
C17 H17 0.9300
C17 C18 1.386(7)
C18 N1 1.415(6)
C19 N1 1.330(6)
C19 N2 1.329(6)
C19 Pd1 2.003(5)
C20 C21 1.390(7)
C20 C25 1.388(7)
C20 N2 1.422(7)
C21 H21 0.9300
C21 C22 1.368(10)
C22 H22 0.9300
C22 C23 1.373(10)
C23 H23 0.9300
C23 C24 1.390(9)
C24 H24 0.9300
C24 C25 1.397(7)
C25 P2 1.807(5)
C26 C27 1.378(9)
C26 C31 1.377(7)
C26 P2 1.815(5)
C27 H27 0.9300
C27 C28 1.394(10)
C28 H28 0.9300
C28 C29 1.407(12)
C29 H29 0.9300
C29 C30 1.332(11)
C30 H30 0.9300
C30 C31 1.376(9)
C31 H31 0.9300
C32 C33 1.389(7)
C32 C37 1.397(7)
C32 P2 1.817(5)
C33 H33 0.9300
C33 C34 1.373(9)
C34 H34 0.9300
C34 C35 1.375(10)
C35 H35 0.9300
C35 C36 1.355(9)
C36 H36 0.9300
C36 C37 1.376(8)
C37 H37 0.9300
Cl1 Pd1 2.3187(13)
N1 H1 0.91(6)
N2 H2A 0.81(2)
P1 Pd1 2.2821(11)
P2 Pd1 2.3188(11)
C38 H38 0.9800
C38 Cl3 1.751(6)
C38 Cl4 1.730(7)
C38 Cl5 1.730(6)

loop_
_geom_hbond_atom_site_label_D
_geom_hbond_atom_site_label_H
_geom_hbond_atom_site_label_A
_geom_hbond_distance_DH
_geom_hbond_distance_HA
_geom_hbond_distance_DA
_geom_hbond_angle_DHA
_geom_hbond_site_symmetry_A
N1 H1 Cl2 0.91(6) 2.42(6) 3.256(4) 153(5) 3_666
N2 H2A Cl2 0.81(2) 2.40(4) 3.068(5) 140(5) 3_666

loop_
_geom_torsion_atom_site_label_1
_geom_torsion_atom_site_label_2
_geom_torsion_atom_site_label_3
_geom_torsion_atom_site_label_4
_geom_torsion
C1 C2 C3 C4 -0.8(8)
C2 C1 C6 C5 -1.7(8)
C2 C1 P1 C7 170.1(4)
C2 C1 P1 C13 58.6(4)
C2 C1 P1 Pd1 -58.6(4)
C2 C3 C4 C5 -2.3(9)
C3 C4 C5 C6 3.4(9)
C4 C5 C6 C1 -1.4(9)
C6 C1 C2 C3 2.8(8)
C6 C1 P1 C7 -12.1(5)
C6 C1 P1 C13 -123.6(4)
C6 C1 P1 Pd1 119.2(4)
C7 C8 C9 C10 0.7(9)
C8 C7 C12 C11 -2.5(8)
C8 C7 P1 C1 113.6(4)
C8 C7 P1 C13 -133.4(4)
C8 C7 P1 Pd1 -21.6(4)
C8 C9 C10 C11 -1.0(10)
C9 C10 C11 C12 -0.5(10)
C10 C11 C12 C7 2.2(9)
C12 C7 C8 C9 1.1(8)
C12 C7 P1 C1 -69.6(5)
C12 C7 P1 C13 43.4(5)
C12 C7 P1 Pd1 155.2(4)
C13 C14 C15 C16 0.5(10)
C13 C18 N1 C19 26.8(8)
C14 C13 C18 C17 1.2(7)
C14 C13 C18 N1 175.9(5)
C14 C13 P1 C1 10.0(5)
C14 C13 P1 C7 -102.9(4)
C14 C13 P1 Pd1 138.1(4)
C14 C15 C16 C17 0.1(10)
C15 C16 C17 C18 -0.1(10)
C16 C17 C18 C13 -0.6(8)
C16 C17 C18 N1 -175.6(5)
C17 C18 N1 C19 -158.3(5)
C18 C13 C14 C15 -1.2(8)
C18 C13 P1 C1 -170.3(4)
C18 C13 P1 C7 76.8(4)
C18 C13 P1 Pd1 -42.1(4)
C20 C21 C22 C23 -0.3(9)
C20 C25 P2 C26 -178.2(4)
C20 C25 P2 C32 69.7(4)
C20 C25 P2 Pd1 -47.1(4)
C21 C20 C25 C24 1.9(7)
C21 C20 C25 P2 177.3(4)
C21 C20 N2 C19 -143.7(5)
C21 C22 C23 C24 1.9(9)
C22 C23 C24 C25 -1.6(9)
C23 C24 C25 C20 -0.3(7)
C23 C24 C25 P2 -175.5(4)
C24 C25 P2 C26 -2.9(5)
C24 C25 P2 C32 -115.0(4)
C24 C25 P2 Pd1 128.2(4)
C25 C20 C21 C22 -1.6(8)
C25 C20 N2 C19 40.4(7)
C26 C27 C28 C29 -0.8(13)
C27 C26 C31 C30 -0.9(10)
C27 C26 P2 C25 76.3(6)
C27 C26 P2 C32 -170.7(5)
C27 C26 P2 Pd1 -37.9(6)
C27 C28 C29 C30 -0.8(15)
C28 C29 C30 C31 1.5(14)
C29 C30 C31 C26 -0.7(12)
C31 C26 C27 C28 1.6(11)
C31 C26 P2 C25 -100.0(5)
C31 C26 P2 C32 13.0(5)
C31 C26 P2 Pd1 145.9(4)
C32 C33 C34 C35 -2.1(12)
C33 C32 C37 C36 -2.1(8)
C33 C32 P2 C25 -167.8(5)
C33 C32 P2 C26 79.5(5)
C33 C32 P2 Pd1 -60.2(5)
C33 C34 C35 C36 -0.1(12)
C34 C35 C36 C37 1.1(10)
C35 C36 C37 C32 0.0(9)
C37 C32 C33 C34 3.2(10)
C37 C32 P2 C25 10.6(5)
C37 C32 P2 C26 -102.1(5)
C37 C32 P2 Pd1 118.2(4)
N1 C19 N2 C20 -174.7(4)
N2 C19 N1 C18 -167.3(5)
N2 C20 C21 C22 -177.6(5)
N2 C20 C25 C24 177.7(4)
N2 C20 C25 P2 -6.9(6)
P1 C1 C2 C3 -179.4(4)
P1 C1 C6 C5 -179.5(4)
P1 C7 C8 C9 178.0(5)
P1 C7 C12 C11 -179.3(4)
P1 C13 C14 C15 178.6(5)
P1 C13 C18 C17 -178.6(4)
P1 C13 C18 N1 -3.8(6)
P2 C26 C27 C28 -174.7(7)
P2 C26 C31 C30 175.4(6)
P2 C32 C33 C34 -178.3(6)
P2 C32 C37 C36 179.5(4)
Pd1 C19 N1 C18 14.1(7)
Pd1 C19 N2 C20 3.9(7)
